data_1575884
loop_
_publ_author_name
'Senn, Sebastian'
'M&#xf6;rsdorf, Jean-Marc'
'Bertrams, Maria-Sophie'
'Kerzig, Christoph'
'Ballmann, Joachim'

_publ_section_title
;
 &#x3c0;-Extended diphosphonium-bridged ladder stilbenes: water-soluble
 fluorophores with up to eight annulated rings.
;
_journal_issue 43
_journal_name_full 'Chemical science'
_journal_page_first 20517
_journal_page_last 20526
_journal_paper_doi 10.1039/d5sc03752b
_journal_volume 16
_journal_year 2025
_chemical_formula_moiety 'C34 H40 P2'
_chemical_formula_sum 'C34 H40 P2'
_chemical_formula_weight 510.60
_space_group_crystal_system monoclinic
_space_group_IT_number 14
_space_group_name_Hall '-P 2yn'
_space_group_name_H-M_alt 'P 1 21/n 1'
_atom_sites_solution_hydrogens geom
_atom_sites_solution_primary dual
_audit_creation_date 2025-02-10
_audit_creation_method
;
Olex2 1.5
(compiled 2024.02.16 svn.r378c4104 for OlexSys, GUI svn.r6928)
;
_audit_update_record
;
2025-03-14 deposited with the CCDC.	2025-09-29 downloaded from the CCDC.
;
_cell_angle_alpha 90
_cell_angle_beta 104.0550(10)
_cell_angle_gamma 90
_cell_formula_units_Z 2
_cell_length_a 10.67190(10)
_cell_length_b 11.97920(10)
_cell_length_c 11.09950(10)
_cell_measurement_reflns_used 12318
_cell_measurement_temperature 120(1)
_cell_measurement_theta_max 70.6920
_cell_measurement_theta_min 5.1520
_cell_volume 1376.49(2)
_computing_cell_refinement 'CrysAlisPro 1.171.42.72a (Rigaku OD, 2022)'
_computing_data_collection 'CrysAlisPro 1.171.42.72a (Rigaku OD, 2022)'
_computing_data_reduction 'CrysAlisPro 1.171.42.72a (Rigaku OD, 2022)'
_computing_molecular_graphics 'Olex2 1.5 (Dolomanov et al., 2009)'
_computing_publication_material 'Olex2 1.5 (Dolomanov et al., 2009)'
_computing_structure_refinement 'SHELXL 2019/3 (Sheldrick, 2015)'
_computing_structure_solution 'SHELXT 2018/2 (Sheldrick, 2018)'
_diffrn_ambient_environment N~2~
_diffrn_ambient_temperature 120(1)
_diffrn_detector 'CCD plate'
_diffrn_detector_area_resol_mean 7.9621
_diffrn_detector_type Eos
_diffrn_measured_fraction_theta_full 1.000
_diffrn_measured_fraction_theta_max 0.998
_diffrn_measurement_details
;
List of Runs (angles in degrees, time in seconds):

  # Type    Start    End  Width  t~exp~   \w     \q     \k     \f   Frames
#--------------------------------------------------------------------------
  1  \w     40.00  70.00   1.00    2.00    --    0.00  38.00-120.00   30
  2  \w    -27.00  27.00   1.00    2.00    --    0.00  38.00-120.00   54
  3  \w     11.00  71.00   1.00    2.00    --    0.00  77.00 150.00   60
  4  \w    -18.00  16.00   1.00    2.00    --    0.00 -57.00  30.00   34
  5  \w    -30.00   9.00   1.00    2.00    --    0.00  77.00 150.00   39
  6  \w    -66.00 -41.00   1.00    2.00    --    0.00 -57.00  30.00   25
  7  \w    -37.00   0.00   1.00    2.00    --   10.00 109.00  47.64   37
  8  \w    -32.00  -5.00   1.00    2.00    --   22.00 123.00 169.41   27
  9  \w      1.00  28.00   1.00    5.00    --   38.00  88.00 -37.22   27
 10  \w     15.00  41.00   1.00    5.00    --   46.00  78.00-112.41   26
 11  \w     10.00  35.00   1.00    5.00    --   46.00  85.00  39.69   25
 12  \w     11.00  36.00   1.00    5.00    --   46.00  84.00  90.88   25
 13  \w     11.00  36.00   1.00    5.00    --   46.00  84.00-173.27   25
 14  \w     12.00  37.00   1.00    5.00    --   46.00  81.00 -59.35   25
 15  \w     17.00  42.00   1.00    5.00    --   50.00  80.00 -35.16   25
 16  \w     18.00  43.00   1.00    5.00    --   50.00  79.00 143.66   25
 17  \w      1.00  96.00   1.00    5.00    --   54.47 -99.00 120.00   95
 18  \w     24.00 101.00   1.00    5.00    --   54.47-125.00 -30.00   77
 19  \w     25.00  51.00   1.00    5.00    --   54.47  77.00  90.00   26
 20  \w     24.00  50.00   1.00    5.00    --   54.47  77.00  30.00   26
 21  \w     77.00 113.00   1.00    5.00    --   54.47  77.00-120.00   36
 22  \w     24.00  50.00   1.00    5.00    --   54.47  77.00-120.00   26
 23  \w    -14.00  74.00   1.00    5.00    --   54.47 -57.00 -30.00   88
 24  \w     77.00 125.00   1.00    5.00    --   54.47  77.00  90.00   48
 25  \w     31.00  57.00   1.00    5.00    --   62.00  75.00 166.45   26
 26  \w     77.00 132.00   1.00    5.00    --   62.00  75.00 -36.61   55
 27  \w     31.00  73.00   1.00    5.00    --   62.00  75.00 -36.61   42
 28  \w     32.00  60.00   1.00    5.00    --   62.00  75.00-103.43   28
 29  \w     30.00  56.00   1.00    5.00    --   62.00  77.00-165.95   26
 30  \w     38.00  68.00   1.00    5.00    --   66.00  76.00 108.79   30
 31  \w     40.00  68.00   1.00    5.00    --   66.00  69.00  78.22   28
 32  \w    115.00 140.00   1.00    5.00    --   70.00  72.00 -12.32   25
 33  \w     41.00  73.00   1.00    5.00    --   70.00  72.00 -12.32   32
 34  \w     41.00  77.00   1.00    5.00    --   70.00  73.00-161.37   36
 35  \w     43.00  70.00   1.00    5.00    --   70.00  71.00   7.19   27
 36  \w     43.00 101.00   1.00    5.00    --   70.00  72.00 -87.32   58
 37  \w     46.00 144.00   1.00    5.00    --   74.00  73.00  25.88   98
 38  \w    108.00 134.00   1.00    5.00    --   74.00  77.00  84.12   26
 39  \w     42.00  75.00   1.00    5.00    --   74.00  77.00  84.12   33
 40  \w     52.00  78.00   1.00    5.00    --   78.00  68.00 147.18   26
 41  \w     52.00  83.00   1.00    5.00    --   78.00  67.00-102.53   31
 42  \w     47.00  77.00   1.00    5.00    --   78.00  76.00 111.19   30
 43  \w     50.00 133.00   1.00   10.00    --   82.00  77.00-142.71   83
 44  \w     66.00  92.00   1.00   10.00    --   86.00  53.00   6.24   26
 45  \w     58.00 119.00   1.00   10.00    --   86.00  70.00-168.78   61
 46  \w    113.00 151.00   1.00   10.00    --   86.00  53.00   6.24   38
 47  \w     61.00  87.00   1.00   10.00    --   86.00  73.00 166.22   26
 48  \w     67.00  92.00   1.00   10.00    --   90.00  47.00 -21.04   25
 49  \w     58.00 154.00   1.00   10.00    --   90.00  77.00 -82.44   96
 50  \w     63.00 101.00   1.00   10.00    --   90.00  68.00 145.54   38
 51  \w     72.00 103.00   1.00   10.00    --   94.00  59.00 -98.55   31
 52  \w    123.00 172.00   1.00   10.00    --  102.00  68.00 -33.03   49
 53  \w     75.00 101.00   1.00   10.00    --  102.00  68.00 -33.03   26
 54  \w     41.00  70.00   1.00   10.00    --  108.94-111.00 -90.00   29
 55  \w     77.00 162.00   1.00   10.00    --  108.94  77.00-180.00   85
 56  \w     77.00 147.00   1.00   10.00    --  108.94  77.00  30.00   70
 57  \w     77.00 164.00   1.00   10.00    --  108.94  77.00-120.00   87
 58  \w    107.00 165.00   1.00   10.00    --  108.94  77.00 120.00   58
 59  \w     77.00 103.00   1.00   10.00    --  108.94  77.00 120.00   26
 60  \w     77.00 177.00   1.00   10.00    --  108.94  77.00 -90.00  100
 61  \w    121.00 156.00   1.00   10.00    --  108.94  77.00  60.00   35
 62  \w     79.00 113.00   1.00   10.00    --  108.94  77.00  60.00   34
 63  \w     40.00 110.00   1.00   10.00    --  108.94-111.00  90.00   70
 64  \w     77.00 157.00   1.00   10.00    --  108.94  77.00   0.00   80
 65  \w    135.00 175.00   1.00   10.00    --  108.94 111.00 120.00   40
 66  \w     85.00 172.00   1.00   10.00    --  108.94  64.00-150.00   87
 67  \w     41.00  98.00   1.00   10.00    --  108.94 -92.00-180.00   57
 68  \w    136.00 178.00   1.00   10.00    --  108.94 111.00 150.00   42
 69  \w     77.00 178.00   1.00   10.00    --  108.94  77.00  90.00  101
 70  \w    100.00 174.00   1.00   10.00    --  108.94 111.00  30.00   74
 71  \w     36.00  99.00   1.00   10.00    --  108.94 -92.00 120.00   63
 72  \w     39.00 109.00   1.00   10.00    --  108.94-111.00 -30.00   70
 73  \w     77.00 160.00   1.00   10.00    --  108.94  77.00 -60.00   83
 74  \w     84.00 109.00   1.00   10.00    --  108.94  64.00 150.00   25
 75  \w    153.00 178.00   1.00   10.00    --  108.94  77.00 -21.97   25
 76  \w     77.00 103.00   1.00   10.00    --  108.94  77.00 -30.00   26
 77  \w     77.00 111.00   1.00   10.00    --  108.94  77.00 -21.97   34
 78  \w     84.00 110.00   1.00   10.00    --  108.94  64.00  60.00   26
 79  \w     78.00 104.00   1.00   10.00    --  108.94  77.00-150.00   26
 80  \w     79.00 160.00   1.00   10.00    --  108.94  77.00 150.00   81
 81  \w     80.00 109.00   1.00   10.00    --  108.94-111.00 -90.00   29
;
_diffrn_measurement_device 'four-circle diffractometer'
_diffrn_measurement_device_type 'SuperNova, Dual, Cu at home/near, Eos'
_diffrn_measurement_method '\w scans'
_diffrn_orient_matrix_type 'CrysAlisPro convention (1999,Acta A55,543-557)'
_diffrn_orient_matrix_UB_11 0.1319928000
_diffrn_orient_matrix_UB_12 0.0153354000
_diffrn_orient_matrix_UB_13 0.0927297000
_diffrn_orient_matrix_UB_21 -0.0322192000
_diffrn_orient_matrix_UB_22 -0.0959858000
_diffrn_orient_matrix_UB_23 0.0798282000
_diffrn_orient_matrix_UB_31 0.0605967000
_diffrn_orient_matrix_UB_32 -0.0842468000
_diffrn_orient_matrix_UB_33 -0.0741903000
_diffrn_radiation_monochromator mirror
_diffrn_radiation_probe x-ray
_diffrn_radiation_type 'Cu K\a'
_diffrn_radiation_wavelength 1.54184
_diffrn_reflns_av_R_equivalents 0.0745
_diffrn_reflns_av_unetI/netI 0.0313
_diffrn_reflns_Laue_measured_fraction_full 1.000
_diffrn_reflns_Laue_measured_fraction_max 0.998
_diffrn_reflns_limit_h_max 12
_diffrn_reflns_limit_h_min -13
_diffrn_reflns_limit_k_max 14
_diffrn_reflns_limit_k_min -14
_diffrn_reflns_limit_l_max 13
_diffrn_reflns_limit_l_min -13
_diffrn_reflns_number 21740
_diffrn_reflns_point_group_measured_fraction_full 1.000
_diffrn_reflns_point_group_measured_fraction_max 0.998
_diffrn_reflns_theta_full 67.684
_diffrn_reflns_theta_max 70.891
_diffrn_reflns_theta_min 5.158
_diffrn_source 'micro-focus sealed X-ray tube'
_diffrn_source_type 'SuperNova (Cu) X-ray Source'
_exptl_absorpt_coefficient_mu 1.575
_exptl_absorpt_correction_T_max 1.000
_exptl_absorpt_correction_T_min 0.598
_exptl_absorpt_correction_type gaussian
_exptl_absorpt_process_details
;
CrysAlisPro 1.171.42.72a (Rigaku Oxford Diffraction, 2022)
Numerical absorption correction based on gaussian integration over
a multifaceted crystal model
Empirical absorption correction using spherical harmonics,
implemented in SCALE3 ABSPACK scaling algorithm.
;
_exptl_crystal_colour green
_exptl_crystal_colour_primary green
_exptl_crystal_density_diffrn 1.232
_exptl_crystal_description irregular
_exptl_crystal_F_000 548
_exptl_crystal_size_max 0.24
_exptl_crystal_size_mid 0.15
_exptl_crystal_size_min 0.09
_refine_diff_density_max 0.412
_refine_diff_density_min -0.478
_refine_diff_density_rms 0.055
_refine_ls_extinction_method none
_refine_ls_goodness_of_fit_ref 1.054
_refine_ls_hydrogen_treatment constr
_refine_ls_matrix_type full
_refine_ls_number_parameters 167
_refine_ls_number_reflns 2641
_refine_ls_number_restraints 0
_refine_ls_restrained_S_all 1.054
_refine_ls_R_factor_all 0.0415
_refine_ls_R_factor_gt 0.0394
_refine_ls_shift/su_max 0.000
_refine_ls_shift/su_mean 0.000
_refine_ls_structure_factor_coef Fsqd
_refine_ls_weighting_details 'w=1/[\s^2^(Fo^2^)+(0.0614P)^2^+0.7106P] where P=(Fo^2^+2Fc^2^)/3'
_refine_ls_weighting_scheme calc
_refine_ls_wR_factor_gt 0.1068
_refine_ls_wR_factor_ref 0.1090
_reflns_Friedel_coverage 0.000
_reflns_number_gt 2465
_reflns_number_total 2641
_reflns_threshold_expression 'I > 2\s(I)'
_cod_data_source_file d5sc03752b3.cif
_cod_data_source_block cmpd_4bdiylide_ba_ss10
_cod_depositor_comments 'Adding full bibliography for 1575881--1575890.cif.'
_cod_original_sg_symbol_H-M 'P 21/n'
_cod_database_code 1575884
_shelx_shelxl_version_number 2019/3
_chemical_oxdiff_formula C34H40P2
_chemical_oxdiff_usercomment ss232
_shelx_space_group_comment
;
The symmetry employed for this shelxl refinement is uniquely defined
by the following loop, which should always be used as a source of
symmetry information in preference to the above space-group names.
They are only intended as comments.
;
_shelx_estimated_absorpt_t_max 0.871
_shelx_estimated_absorpt_t_min 0.704
_olex2_refinement_description
;
1. Fixed Uiso
 At 1.2 times of:
  All C(H) groups
 At 1.5 times of:
  All C(H,H,H) groups
2.a Ternary CH refined with riding coordinates:
 C12(H12), C15(H15)
2.b Aromatic/amide H refined with riding coordinates:
 C4(H4), C5(H5), C6(H6), C7(H7), C9(H9), C10(H10)
2.c Idealised Me refined as rotating group:
 C13(H13A,H13B,H13C), C14(H14A,H14B,H14C), C16(H16A,H16B,H16C), C17(H17A,H17B,
 H17C)
;
_olex2_submission_special_instructions 'No special instructions were received'
_oxdiff_exptl_absorpt_empirical_details
;
Empirical correction (ABSPACK) includes:
- Absorption correction using spherical harmonics
- Frame scaling
- Detector area scaling
;

loop_
_space_group_symop_operation_xyz
'x, y, z'
'-x+1/2, y+1/2, -z+1/2'
'-x, -y, -z'
'x-1/2, -y-1/2, z-1/2'

loop_
_atom_site_label
_atom_site_type_symbol
_atom_site_fract_x
_atom_site_fract_y
_atom_site_fract_z
_atom_site_U_iso_or_equiv
_atom_site_adp_type
_atom_site_occupancy
_atom_site_site_symmetry_order
_atom_site_calc_flag
_atom_site_refinement_flags_posn
_atom_site_refinement_flags_adp
_atom_site_refinement_flags_occupancy
_atom_site_disorder_assembly
_atom_site_disorder_group
P P 0.38015(3) 0.37339(3) 0.40487(3) 0.01516(14) Uani 1 1 d . . . . .
C1 C 0.51395(14) 0.57856(12) 0.36204(14) 0.0162(3) Uani 1 1 d . . . . .
C2 C 0.59296(14) 0.66186(13) 0.43543(13) 0.0168(3) Uani 1 1 d . . . . .
C3 C 0.63985(14) 0.75573(12) 0.38088(14) 0.0165(3) Uani 1 1 d . . . . .
C4 C 0.71349(14) 0.84321(13) 0.44974(14) 0.0190(3) Uani 1 1 d . . . . .
H4 H 0.736497 0.839258 0.537857 0.023 Uiso 1 1 calc R U . . .
C5 C 0.75248(15) 0.93395(13) 0.39159(15) 0.0208(3) Uani 1 1 d . . . . .
H5 H 0.800921 0.991803 0.440120 0.025 Uiso 1 1 calc R U . . .
C6 C 0.72146(15) 0.94182(14) 0.26161(15) 0.0227(3) Uani 1 1 d . . . . .
H6 H 0.748288 1.004624 0.221992 0.027 Uiso 1 1 calc R U . . .
C7 C 0.65147(15) 0.85715(14) 0.19214(15) 0.0207(3) Uani 1 1 d . . . . .
H7 H 0.631544 0.861741 0.104091 0.025 Uiso 1 1 calc R U . . .
C8 C 0.60893(14) 0.76421(13) 0.24852(14) 0.0172(3) Uani 1 1 d . . . . .
C9 C 0.53074(14) 0.67899(13) 0.17645(14) 0.0183(3) Uani 1 1 d . . . . .
H9 H 0.511022 0.683858 0.088425 0.022 Uiso 1 1 calc R U . . .
C10 C 0.48381(14) 0.59131(13) 0.23006(14) 0.0179(3) Uani 1 1 d . . . . .
H10 H 0.430198 0.537771 0.178983 0.021 Uiso 1 1 calc R U . . .
C11 C 0.47665(14) 0.49250(13) 0.43243(13) 0.0179(3) Uani 1 1 d . . . . .
C12 C 0.42670(15) 0.26028(13) 0.31011(14) 0.0198(3) Uani 1 1 d . . . . .
H12 H 0.352362 0.207294 0.286451 0.024 Uiso 1 1 calc R U . . .
C13 C 0.45887(17) 0.30164(14) 0.19037(15) 0.0262(4) Uani 1 1 d . . . . .
H13A H 0.382799 0.338052 0.137711 0.039 Uiso 1 1 calc R U . . .
H13B H 0.484039 0.238131 0.145783 0.039 Uiso 1 1 calc R U . . .
H13C H 0.530322 0.355171 0.211077 0.039 Uiso 1 1 calc R U . . .
C14 C 0.54178(18) 0.19627(15) 0.38826(16) 0.0292(4) Uani 1 1 d . . . . .
H14A H 0.613826 0.247873 0.418411 0.044 Uiso 1 1 calc R U . . .
H14B H 0.568174 0.138162 0.337358 0.044 Uiso 1 1 calc R U . . .
H14C H 0.517187 0.161682 0.459177 0.044 Uiso 1 1 calc R U . . .
C15 C 0.20599(14) 0.39815(13) 0.34039(14) 0.0193(3) Uani 1 1 d . . . . .
H15 H 0.159117 0.329181 0.355234 0.023 Uiso 1 1 calc R U . . .
C16 C 0.16621(18) 0.42299(18) 0.20191(16) 0.0337(4) Uani 1 1 d . . . . .
H16A H 0.214200 0.487988 0.183594 0.051 Uiso 1 1 calc R U . . .
H16B H 0.073369 0.438767 0.177407 0.051 Uiso 1 1 calc R U . . .
H16C H 0.185428 0.358229 0.155520 0.051 Uiso 1 1 calc R U . . .
C17 C 0.16455(18) 0.49238(18) 0.41468(17) 0.0363(5) Uani 1 1 d . . . . .
H17A H 0.181826 0.470904 0.502369 0.054 Uiso 1 1 calc R U . . .
H17B H 0.071971 0.506610 0.382885 0.054 Uiso 1 1 calc R U . . .
H17C H 0.213236 0.560164 0.406507 0.054 Uiso 1 1 calc R U . . .

loop_
_atom_site_aniso_label
_atom_site_aniso_U_11
_atom_site_aniso_U_22
_atom_site_aniso_U_33
_atom_site_aniso_U_23
_atom_site_aniso_U_13
_atom_site_aniso_U_12
P 0.0179(2) 0.0139(2) 0.0134(2) -0.00030(12) 0.00319(15) -0.00202(13)
C1 0.0167(7) 0.0148(7) 0.0174(7) -0.0002(5) 0.0044(6) 0.0002(5)
C2 0.0178(7) 0.0171(7) 0.0152(7) 0.0001(6) 0.0034(6) -0.0006(6)
C3 0.0153(7) 0.0161(7) 0.0185(7) 0.0014(6) 0.0051(6) 0.0021(6)
C4 0.0197(7) 0.0192(7) 0.0181(7) 0.0010(6) 0.0044(6) -0.0007(6)
C5 0.0198(7) 0.0187(8) 0.0238(8) -0.0002(6) 0.0048(6) -0.0034(6)
C6 0.0237(8) 0.0207(8) 0.0250(8) 0.0044(6) 0.0082(6) -0.0034(6)
C7 0.0215(8) 0.0230(8) 0.0180(8) 0.0044(6) 0.0057(6) -0.0006(6)
C8 0.0168(7) 0.0171(7) 0.0182(7) 0.0012(6) 0.0051(6) 0.0013(5)
C9 0.0201(7) 0.0200(8) 0.0145(7) 0.0016(6) 0.0037(6) 0.0017(6)
C10 0.0182(7) 0.0169(7) 0.0172(7) -0.0022(6) 0.0018(6) -0.0007(6)
C11 0.0202(7) 0.0171(7) 0.0159(8) -0.0013(6) 0.0032(6) -0.0029(6)
C12 0.0248(8) 0.0163(7) 0.0189(7) -0.0025(6) 0.0062(6) -0.0024(6)
C13 0.0358(9) 0.0234(8) 0.0227(8) -0.0005(6) 0.0136(7) -0.0002(7)
C14 0.0338(9) 0.0276(9) 0.0276(9) 0.0016(7) 0.0100(7) 0.0094(7)
C15 0.0180(7) 0.0199(8) 0.0190(8) 0.0001(6) 0.0025(6) -0.0021(6)
C16 0.0269(9) 0.0515(12) 0.0203(8) 0.0040(8) 0.0011(7) 0.0064(8)
C17 0.0288(9) 0.0476(12) 0.0293(9) -0.0101(8) 0.0008(7) 0.0124(8)

loop_
_atom_type_symbol
_atom_type_description
_atom_type_scat_dispersion_real
_atom_type_scat_dispersion_imag
_atom_type_scat_source
C C 0.0181 0.0091 'International Tables Vol C Tables 4.2.6.8 and 6.1.1.4'
H H 0.0000 0.0000 'International Tables Vol C Tables 4.2.6.8 and 6.1.1.4'
P P 0.2955 0.4335 'International Tables Vol C Tables 4.2.6.8 and 6.1.1.4'

loop_
_exptl_crystal_face_index_h
_exptl_crystal_face_index_k
_exptl_crystal_face_index_l
_exptl_crystal_face_perp_dist
-1 6 4 0.0514
-6 -4 0 0.0998
2 1 0 0.0898
3 -3 -6 0.0745
2 -7 -2 0.0617
-1 -8 1 0.0726
-5 -1 6 0.0982
-1 7 2 0.0631
-6 -1 -2 0.1083
1 -5 -5 0.0452
0 -5 -5 0.0480
-1 4 6 0.0550
5 -2 3 0.1050
1 -4 -6 0.0450
-1 2 7 0.0544
-4 6 -1 0.1009
0 -5 6 0.0627
1 3 -7 0.0841
-3 7 0 0.0805
2 -7 2 0.0705
1 7 -2 0.0649
1 8 -1 0.0583
-1 5 6 0.0488
6 -2 1 0.1021
0 -6 4 0.0564
-3 -6 -1 0.0847

loop_
_geom_angle_atom_site_label_1
_geom_angle_atom_site_label_2
_geom_angle_atom_site_label_3
_geom_angle
_geom_angle_site_symmetry_1
_geom_angle_site_symmetry_3
_geom_angle_publ_flag
C2 P C12 113.04(7) 3_666 . ?
C2 P C15 109.18(7) 3_666 . ?
C11 P C2 94.25(7) . 3_666 ?
C11 P C12 117.99(7) . . ?
C11 P C15 115.65(7) . . ?
C15 P C12 106.29(7) . . ?
C2 C1 C10 117.70(13) . . ?
C11 C1 C2 113.74(13) . . ?
C11 C1 C10 128.55(14) . . ?
C1 C2 P 109.46(11) . 3_666 ?
C3 C2 P 128.58(12) . 3_666 ?
C3 C2 C1 121.96(13) . . ?
C2 C3 C8 118.42(14) . . ?
C4 C3 C2 124.10(14) . . ?
C4 C3 C8 117.47(13) . . ?
C3 C4 H4 119.3 . . ?
C5 C4 C3 121.42(14) . . ?
C5 C4 H4 119.3 . . ?
C4 C5 H5 119.6 . . ?
C4 C5 C6 120.78(15) . . ?
C6 C5 H5 119.6 . . ?
C5 C6 H6 120.5 . . ?
C7 C6 C5 119.08(14) . . ?
C7 C6 H6 120.5 . . ?
C6 C7 H7 119.2 . . ?
C6 C7 C8 121.56(15) . . ?
C8 C7 H7 119.2 . . ?
C3 C8 C9 118.74(13) . . ?
C7 C8 C3 119.68(14) . . ?
C7 C8 C9 121.53(14) . . ?
C8 C9 H9 118.9 . . ?
C10 C9 C8 122.13(13) . . ?
C10 C9 H9 118.9 . . ?
C1 C10 H10 119.5 . . ?
C9 C10 C1 121.01(14) . . ?
C9 C10 H10 119.5 . . ?
C1 C11 P 137.45(11) . . ?
C1 C11 C11 113.87(16) . 3_666 ?
C11 C11 P 108.55(14) 3_666 . ?
P C12 H12 107.9 . . ?
C13 C12 P 113.73(11) . . ?
C13 C12 H12 107.9 . . ?
C14 C12 P 109.50(11) . . ?
C14 C12 H12 107.9 . . ?
C14 C12 C13 109.65(14) . . ?
C12 C13 H13A 109.5 . . ?
C12 C13 H13B 109.5 . . ?
C12 C13 H13C 109.5 . . ?
H13A C13 H13B 109.5 . . ?
H13A C13 H13C 109.5 . . ?
H13B C13 H13C 109.5 . . ?
C12 C14 H14A 109.5 . . ?
C12 C14 H14B 109.5 . . ?
C12 C14 H14C 109.5 . . ?
H14A C14 H14B 109.5 . . ?
H14A C14 H14C 109.5 . . ?
H14B C14 H14C 109.5 . . ?
P C15 H15 107.5 . . ?
C16 C15 P 115.51(11) . . ?
C16 C15 H15 107.5 . . ?
C16 C15 C17 110.80(14) . . ?
C17 C15 P 107.82(11) . . ?
C17 C15 H15 107.5 . . ?
C15 C16 H16A 109.5 . . ?
C15 C16 H16B 109.5 . . ?
C15 C16 H16C 109.5 . . ?
H16A C16 H16B 109.5 . . ?
H16A C16 H16C 109.5 . . ?
H16B C16 H16C 109.5 . . ?
C15 C17 H17A 109.5 . . ?
C15 C17 H17B 109.5 . . ?
C15 C17 H17C 109.5 . . ?
H17A C17 H17B 109.5 . . ?
H17A C17 H17C 109.5 . . ?
H17B C17 H17C 109.5 . . ?

loop_
_geom_bond_atom_site_label_1
_geom_bond_atom_site_label_2
_geom_bond_distance
_geom_bond_site_symmetry_2
_geom_bond_publ_flag
P C2 1.7764(15) 3_666 ?
P C11 1.7428(15) . ?
P C12 1.8555(16) . ?
P C15 1.8462(15) . ?
C1 C2 1.427(2) . ?
C1 C10 1.430(2) . ?
C1 C11 1.408(2) . ?
C2 C3 1.424(2) . ?
C3 C4 1.417(2) . ?
C3 C8 1.429(2) . ?
C4 H4 0.9500 . ?
C4 C5 1.379(2) . ?
C5 H5 0.9500 . ?
C5 C6 1.403(2) . ?
C6 H6 0.9500 . ?
C6 C7 1.379(2) . ?
C7 H7 0.9500 . ?
C7 C8 1.405(2) . ?
C8 C9 1.433(2) . ?
C9 H9 0.9500 . ?
C9 C10 1.361(2) . ?
C10 H10 0.9500 . ?
C11 C11 1.472(3) 3_666 ?
C12 H12 1.0000 . ?
C12 C13 1.533(2) . ?
C12 C14 1.527(2) . ?
C13 H13A 0.9800 . ?
C13 H13B 0.9800 . ?
C13 H13C 0.9800 . ?
C14 H14A 0.9800 . ?
C14 H14B 0.9800 . ?
C14 H14C 0.9800 . ?
C15 H15 1.0000 . ?
C15 C16 1.521(2) . ?
C15 C17 1.525(2) . ?
C16 H16A 0.9800 . ?
C16 H16B 0.9800 . ?
C16 H16C 0.9800 . ?
C17 H17A 0.9800 . ?
C17 H17B 0.9800 . ?
C17 H17C 0.9800 . ?

loop_
_geom_torsion_atom_site_label_1
_geom_torsion_atom_site_label_2
_geom_torsion_atom_site_label_3
_geom_torsion_atom_site_label_4
_geom_torsion
_geom_torsion_site_symmetry_1
_geom_torsion_site_symmetry_2
_geom_torsion_site_symmetry_3
_geom_torsion_site_symmetry_4
_geom_torsion_publ_flag
P C2 C3 C4 -3.7(2) 3_666 . . . ?
P C2 C3 C8 177.69(11) 3_666 . . . ?
C1 C2 C3 C4 176.97(14) . . . . ?
C1 C2 C3 C8 -1.6(2) . . . . ?
C2 P C11 C1 -178.62(17) 3_666 . . . ?
C2 P C11 C11 -3.27(15) 3_666 . . 3_666 ?
C2 P C12 C13 -155.77(11) 3_666 . . . ?
C2 P C12 C14 -32.73(14) 3_666 . . . ?
C2 P C15 C16 -176.72(13) 3_666 . . . ?
C2 P C15 C17 58.77(14) 3_666 . . . ?
C2 C1 C10 C9 1.1(2) . . . . ?
C2 C1 C11 P 176.91(14) . . . . ?
C2 C1 C11 C11 1.7(2) . . . 3_666 ?
C2 C3 C4 C5 -177.75(14) . . . . ?
C2 C3 C8 C7 178.60(14) . . . . ?
C2 C3 C8 C9 0.9(2) . . . . ?
C3 C4 C5 C6 -0.7(2) . . . . ?
C3 C8 C9 C10 0.9(2) . . . . ?
C4 C3 C8 C7 -0.1(2) . . . . ?
C4 C3 C8 C9 -177.84(13) . . . . ?
C4 C5 C6 C7 -0.2(2) . . . . ?
C5 C6 C7 C8 1.0(2) . . . . ?
C6 C7 C8 C3 -0.8(2) . . . . ?
C6 C7 C8 C9 176.83(15) . . . . ?
C7 C8 C9 C10 -176.82(14) . . . . ?
C8 C3 C4 C5 0.9(2) . . . . ?
C8 C9 C10 C1 -1.9(2) . . . . ?
C10 C1 C2 P -178.74(11) . . . 3_666 ?
C10 C1 C2 C3 0.7(2) . . . . ?
C10 C1 C11 P -3.6(3) . . . . ?
C10 C1 C11 C11 -178.81(16) . . . 3_666 ?
C11 P C12 C13 -47.28(14) . . . . ?
C11 P C12 C14 75.77(13) . . . . ?
C11 P C15 C16 78.57(15) . . . . ?
C11 P C15 C17 -45.95(14) . . . . ?
C11 C1 C2 P 0.78(16) . . . 3_666 ?
C11 C1 C2 C3 -179.77(13) . . . . ?
C11 C1 C10 C9 -178.38(15) . . . . ?
C12 P C11 C1 62.44(19) . . . . ?
C12 P C11 C11 -122.22(14) . . . 3_666 ?
C12 P C15 C16 -54.48(15) . . . . ?
C12 P C15 C17 -179.00(12) . . . . ?
C15 P C11 C1 -64.97(19) . . . . ?
C15 P C11 C11 110.37(15) . . . 3_666 ?
C15 P C12 C13 84.47(13) . . . . ?
C15 P C12 C14 -152.48(11) . . . . ?
